data_4501980
loop_
_publ_author_name
'Vasylyeva, Vera'
'Merz, Klaus'

_publ_section_title
;
 Fluorobenzonitriles: Influence of the Substitution Pattern on Melting and
 Crystallization Properties
;
_journal_issue 10
_journal_name_full 'Crystal Growth &amp; Design'
_journal_page_first 4250
_journal_paper_doi 10.1021/cg100794s
_journal_volume 10
_journal_year 2010
_chemical_formula_sum 'C28 H12 F4 N4'
_chemical_formula_weight 480.42
_chemical_name_systematic
; 
 ? 
;
_space_group_IT_number 15
_symmetry_cell_setting monoclinic
_symmetry_space_group_name_Hall '-C 2yc'
_symmetry_space_group_name_H-M 'C 1 2/c 1'
_atom_sites_solution_hydrogens geom
_atom_sites_solution_primary direct
_atom_sites_solution_secondary difmap
_audit_creation_method SHELXL-97
_cell_angle_alpha 90.00
_cell_angle_beta 115.11(3)
_cell_angle_gamma 90.00
_cell_formula_units_Z 1
_cell_length_a 7.1005(14)
_cell_length_b 13.201(3)
_cell_length_c 7.0522(14)
_cell_measurement_temperature 213(2)
_cell_volume 598.6(3)
_computing_structure_refinement 'SHELXL-97 (Sheldrick, 1997)'
_computing_structure_solution 'SHELXS-97 (Sheldrick, 1990)'
_diffrn_ambient_temperature 213(2)
_diffrn_measured_fraction_theta_full 0.787
_diffrn_measured_fraction_theta_max 0.787
_diffrn_radiation_monochromator graphite
_diffrn_radiation_source 'fine-focus sealed tube'
_diffrn_radiation_type MoK\a
_diffrn_radiation_wavelength 0.71073
_diffrn_reflns_av_R_equivalents 0.1113
_diffrn_reflns_av_sigmaI/netI 0.0640
_diffrn_reflns_limit_h_max 7
_diffrn_reflns_limit_h_min -8
_diffrn_reflns_limit_k_max 15
_diffrn_reflns_limit_k_min -8
_diffrn_reflns_limit_l_max 8
_diffrn_reflns_limit_l_min -7
_diffrn_reflns_number 762
_diffrn_reflns_theta_full 24.99
_diffrn_reflns_theta_max 24.99
_diffrn_reflns_theta_min 3.09
_exptl_absorpt_coefficient_mu 0.103
_exptl_absorpt_correction_T_max 0.9898
_exptl_absorpt_correction_T_min 0.9699
_exptl_absorpt_correction_type empirical
_exptl_crystal_density_diffrn 1.333
_exptl_crystal_density_method 'not measured'
_exptl_crystal_F_000 244
_exptl_crystal_size_max 0.30
_exptl_crystal_size_mid 0.30
_exptl_crystal_size_min 0.10
_refine_diff_density_max 0.325
_refine_diff_density_min -0.238
_refine_diff_density_rms 0.080
_refine_ls_extinction_coef 0.08(2)
_refine_ls_extinction_expression Fc^*^=kFc[1+0.001xFc^2^\l^3^/sin(2\q)]^-1/4^
_refine_ls_extinction_method SHELXL
_refine_ls_goodness_of_fit_ref 1.266
_refine_ls_hydrogen_treatment constr
_refine_ls_matrix_type full
_refine_ls_number_parameters 49
_refine_ls_number_reflns 413
_refine_ls_number_restraints 0
_refine_ls_restrained_S_all 1.266
_refine_ls_R_factor_all 0.1021
_refine_ls_R_factor_gt 0.0895
_refine_ls_shift/su_max 0.000
_refine_ls_shift/su_mean 0.000
_refine_ls_structure_factor_coef Fsqd
_refine_ls_weighting_details 'calc w=1/[\s^2^(Fo^2^)+(0.0904P)^2^+1.1815P] where P=(Fo^2^+2Fc^2^)/3'
_refine_ls_weighting_scheme calc
_refine_ls_wR_factor_gt 0.2397
_refine_ls_wR_factor_ref 0.2470
_reflns_number_gt 337
_reflns_number_total 413
_reflns_threshold_expression >2sigma(I)
_cod_data_source_file cg100794s_si_003.cif
_cod_data_source_block 080416
_cod_original_cell_volume 598.6(2)
_cod_original_sg_symbol_H-M C2/c
_cod_database_code 4501980

loop_
_symmetry_equiv_pos_as_xyz
'x, y, z'
'-x, y, -z+1/2'
'x+1/2, y+1/2, z'
'-x+1/2, y+1/2, -z+1/2'
'-x, -y, -z'
'x, -y, z-1/2'
'-x+1/2, -y+1/2, -z'
'x+1/2, -y+1/2, z-1/2'

loop_
_atom_site_label
_atom_site_type_symbol
_atom_site_fract_x
_atom_site_fract_y
_atom_site_fract_z
_atom_site_U_iso_or_equiv
_atom_site_adp_type
_atom_site_occupancy
_atom_site_symmetry_multiplicity
_atom_site_calc_flag
_atom_site_refinement_flags
C2 C 0.0255(6) 0.2756(3) 0.0905(7) 0.0416(15) Uani 1 1 d .
H2A H 0.0425 0.3108 -0.0170 0.050 Uiso 1 1 calc R
C4 C 0.0000 0.1194(5) 0.2500 0.054(2) Uani 1 2 d S
H4A H 0.0000 0.0482 0.2500 0.065 Uiso 1 2 calc SR
C5 C 0.0000 0.4384(4) 0.2500 0.0463(19) Uani 1 2 d S
N1 N 0.0000 0.5239(4) 0.2500 0.066(2) Uani 1 2 d S
F1 F 0.0378(10) 0.1248(4) -0.0746(10) 0.066(2) Uani 0.50 1 d P
C3 C 0.0250(7) 0.1728(3) 0.0946(8) 0.0493(16) Uani 1 1 d .
C1 C 0.0000 0.3274(4) 0.2500 0.0333(17) Uani 1 2 d S

loop_
_atom_site_aniso_label
_atom_site_aniso_U_11
_atom_site_aniso_U_22
_atom_site_aniso_U_33
_atom_site_aniso_U_23
_atom_site_aniso_U_13
_atom_site_aniso_U_12
C2 0.038(3) 0.054(3) 0.035(4) -0.0064(17) 0.019(3) -0.0015(16)
C4 0.054(4) 0.043(3) 0.066(6) 0.000 0.027(4) 0.000
C5 0.055(4) 0.049(3) 0.042(5) 0.000 0.028(4) 0.000
N1 0.105(5) 0.044(3) 0.072(5) 0.000 0.058(5) 0.000
F1 0.081(4) 0.061(3) 0.067(5) -0.017(3) 0.043(4) 0.006(3)
C3 0.045(3) 0.058(3) 0.049(4) -0.007(2) 0.025(3) 0.0008(18)
C1 0.026(3) 0.047(3) 0.021(4) 0.000 0.005(3) 0.000

loop_
_atom_type_symbol
_atom_type_description
_atom_type_scat_dispersion_real
_atom_type_scat_dispersion_imag
_atom_type_scat_source
C C 0.0033 0.0016 'International Tables Vol C Tables 4.2.6.8 and 6.1.1.4'
H H 0.0000 0.0000 'International Tables Vol C Tables 4.2.6.8 and 6.1.1.4'
F F 0.0171 0.0103 'International Tables Vol C Tables 4.2.6.8 and 6.1.1.4'
N N 0.0061 0.0033 'International Tables Vol C Tables 4.2.6.8 and 6.1.1.4'

loop_
_geom_angle_atom_site_label_1
_geom_angle_atom_site_label_2
_geom_angle_atom_site_label_3
_geom_angle
_geom_angle_site_symmetry_1
_geom_angle_site_symmetry_3
C3 C2 C1 118.1(4) . .
C3 C4 C3 118.4(5) . 2
N1 C5 C1 180.000(1) . .
C2 C3 C4 122.1(4) . .
C2 C3 F1 115.9(4) . .
C4 C3 F1 121.9(4) . .
C2 C1 C2 121.1(5) . 2
C2 C1 C5 119.4(3) . .
C2 C1 C5 119.4(3) 2 .

loop_
_geom_bond_atom_site_label_1
_geom_bond_atom_site_label_2
_geom_bond_distance
_geom_bond_site_symmetry_2
C2 C3 1.357(6) .
C2 C1 1.393(5) .
C4 C3 1.376(5) .
C4 C3 1.376(5) 2
C5 N1 1.128(8) .
C5 C1 1.465(8) .
F1 C3 1.387(6) .
C1 C2 1.393(5) 2
